data_4120994
loop_
_publ_author_name
'Philipp Bron'
'Sebastian Johansson'
'Klaus Zick'
'J\"orn Schmedt auf der G\"unne'
'Stefanie Dehnen'
'Bernhard Roling'

_publ_section_title
;
 Li10SnP2S12: An Affordable Lithium Superionic Conductor
;
_journal_name_full 'Journal of the American Chemical Society'
_journal_page_first 15694
_journal_page_last 15697
_journal_paper_doi 10.1021/ja407393y
_journal_volume 135
_journal_year 2013
_chemical_formula_sum 'Li10 P2 S12 Sn'
_chemical_formula_weight 634.75
_chemical_name_systematic
; 
 ? 
;
_space_group_IT_number 137
_symmetry_cell_setting tetragonal
_symmetry_space_group_name_Hall '-P 4ac 2a'
_symmetry_space_group_name_H-M 'P 42/n m c :2'
_atom_sites_solution_primary direct
_atom_sites_solution_secondary difmap
_audit_creation_method SHELXL-97
_cell_angle_alpha 90.00
_cell_angle_beta 90.00
_cell_angle_gamma 90.00
_cell_formula_units_Z 2
_cell_length_a 8.7057(4)
_cell_length_b 8.7057(4)
_cell_length_c 12.7389(9)
_cell_measurement_temperature 100(2)
_cell_volume 965.47(9)
_computing_structure_refinement 'SHELXL-97 (Sheldrick, 2008)'
_computing_structure_solution 'SHELXS-97 (Sheldrick, 2008)'
_diffrn_ambient_temperature 100(2)
_diffrn_measured_fraction_theta_full 0.993
_diffrn_measured_fraction_theta_max 0.993
_diffrn_radiation_monochromator graphite
_diffrn_radiation_source 'fine-focus sealed tube'
_diffrn_radiation_type MoK\a
_diffrn_radiation_wavelength 0.71073
_diffrn_reflns_av_R_equivalents 0.0792
_diffrn_reflns_av_sigmaI/netI 0.0409
_diffrn_reflns_limit_h_max 10
_diffrn_reflns_limit_h_min -10
_diffrn_reflns_limit_k_max 11
_diffrn_reflns_limit_k_min -9
_diffrn_reflns_limit_l_max 16
_diffrn_reflns_limit_l_min -16
_diffrn_reflns_number 6980
_diffrn_reflns_theta_full 26.74
_diffrn_reflns_theta_max 26.74
_diffrn_reflns_theta_min 3.20
_exptl_absorpt_coefficient_mu 2.763
_exptl_absorpt_correction_T_max 0.256
_exptl_absorpt_correction_T_min 0.171
_exptl_absorpt_correction_type empirical
_exptl_absorpt_process_details
;
psi-scan of intensities by 'XPREP'
;
_exptl_crystal_colour colorless
_exptl_crystal_density_diffrn 2.183
_exptl_crystal_description plate
_exptl_crystal_F_000 604
_exptl_crystal_size_max 0.25
_exptl_crystal_size_mid 0.23
_exptl_crystal_size_min 0.05
_refine_diff_density_max 0.507
_refine_diff_density_min -0.710
_refine_diff_density_rms 0.096
_refine_ls_extinction_method none
_refine_ls_goodness_of_fit_ref 0.916
_refine_ls_matrix_type full
_refine_ls_number_parameters 51
_refine_ls_number_reflns 585
_refine_ls_number_restraints 0
_refine_ls_restrained_S_all 0.916
_refine_ls_R_factor_all 0.0543
_refine_ls_R_factor_gt 0.0366
_refine_ls_shift/su_max 0.000
_refine_ls_shift/su_mean 0.000
_refine_ls_structure_factor_coef Fsqd
_refine_ls_weighting_details 'calc w=1/[\s^2^(Fo^2^)+(0.0653P)^2^+0.0000P] where P=(Fo^2^+2Fc^2^)/3'
_refine_ls_weighting_scheme calc
_refine_ls_wR_factor_gt 0.0904
_refine_ls_wR_factor_ref 0.0954
_reflns_number_gt 419
_reflns_number_total 585
_reflns_threshold_expression >2sigma(I)
_cod_data_source_file ja407393y_si_002.cif
_cod_data_source_block 1
_cod_original_sg_symbol_H-M 'P 42/n m c'
_cod_database_code 4120994

loop_
_symmetry_equiv_pos_as_xyz
'x, y, z'
'-x+1/2, -y+1/2, z'
'-y+1/2, x, z+1/2'
'y, -x+1/2, z+1/2'
'-x, y+1/2, -z'
'x+1/2, -y, -z'
'y+1/2, x+1/2, -z+1/2'
'-y, -x, -z+1/2'
'-x, -y, -z'
'x-1/2, y-1/2, -z'
'y-1/2, -x, -z-1/2'
'-y, x-1/2, -z-1/2'
'x, -y-1/2, z'
'-x-1/2, y, z'
'-y-1/2, -x-1/2, z-1/2'
'y, x, z-1/2'

loop_
_atom_site_label
_atom_site_type_symbol
_atom_site_fract_x
_atom_site_fract_y
_atom_site_fract_z
_atom_site_U_iso_or_equiv
_atom_site_adp_type
_atom_site_occupancy
_atom_site_symmetry_multiplicity
_atom_site_calc_flag
_atom_site_refinement_flags
Li1 Li 0.514(2) 0.490(2) 0.9280(19) 0.088(7) Uani 0.50 1 d P
Li2 Li 0.473(5) 0.493(3) 0.785(3) 0.088(17) Uani 0.30 1 d P
Li3 Li 0.2500 0.2500 0.8063(13) 0.077(5) Uani 1 4 d S
Li4 Li 0.2500 0.7500 1.0042(17) 0.085(8) Uani 0.80 4 d SP
P1 P 0.7500 0.2500 0.7500 0.0320(6) Uani 1 8 d S
Sn2 Sn 0.2500 0.2500 1.06369(7) 0.0436(3) Uani 0.50 4 d SP
P2 P 0.2500 0.2500 1.06369(7) 0.0436(3) Uani 0.50 4 d SP
S1 S 0.56023(17) 0.2500 0.84246(11) 0.0445(4) Uani 1 2 d S
S2 S 0.2500 0.4596(2) 0.65620(13) 0.0539(5) Uani 1 2 d S
S3 S 0.2500 0.4534(2) 0.96044(13) 0.0462(4) Uani 1 2 d S

loop_
_atom_site_aniso_label
_atom_site_aniso_U_11
_atom_site_aniso_U_22
_atom_site_aniso_U_33
_atom_site_aniso_U_23
_atom_site_aniso_U_13
_atom_site_aniso_U_12
Li1 0.038(11) 0.061(15) 0.17(2) -0.016(13) -0.001(11) -0.024(8)
Li2 0.13(4) 0.016(12) 0.12(3) -0.021(18) -0.10(3) 0.017(16)
Li3 0.089(15) 0.098(16) 0.043(9) 0.000 0.000 0.000
Li4 0.15(3) 0.059(15) 0.047(11) 0.000 0.000 0.000
P1 0.0315(8) 0.0315(8) 0.0332(13) 0.000 0.000 0.000
Sn2 0.0501(6) 0.0427(6) 0.0379(5) 0.000 0.000 0.000
P2 0.0501(6) 0.0427(6) 0.0379(5) 0.000 0.000 0.000
S1 0.0329(7) 0.0533(9) 0.0471(7) 0.000 0.0053(6) 0.000
S2 0.0416(8) 0.0770(12) 0.0432(8) 0.0039(8) 0.000 0.000
S3 0.0377(8) 0.0517(9) 0.0491(8) -0.0119(7) 0.000 0.000

loop_
_atom_type_symbol
_atom_type_description
_atom_type_scat_dispersion_real
_atom_type_scat_dispersion_imag
_atom_type_scat_source
Li Li -0.0003 0.0001 'International Tables Vol C Tables 4.2.6.8 and 6.1.1.4'
P P 0.1023 0.0942 'International Tables Vol C Tables 4.2.6.8 and 6.1.1.4'
S S 0.1246 0.1234 'International Tables Vol C Tables 4.2.6.8 and 6.1.1.4'
Sn Sn -0.6537 1.4246 'International Tables Vol C Tables 4.2.6.8 and 6.1.1.4'

loop_
_geom_angle_atom_site_label_1
_geom_angle_atom_site_label_2
_geom_angle_atom_site_label_3
_geom_angle
_geom_angle_site_symmetry_1
_geom_angle_site_symmetry_3
Li2 Li1 Li1 160(2) . 9_667
Li2 Li1 S3 89.1(18) . .
Li1 Li1 S3 73.3(11) 9_667 .
Li2 Li1 S1 66.5(10) . .
Li1 Li1 S1 123.9(18) 9_667 .
S3 Li1 S1 97.3(7) . .
Li2 Li1 S2 65.4(12) . 12_667
Li1 Li1 S2 110.1(15) 9_667 12_667
S3 Li1 S2 106.5(8) . 12_667
S1 Li1 S2 125.2(10) . 12_667
Li2 Li1 S3 134.5(19) . 9_667
Li1 Li1 S3 62.4(11) 9_667 9_667
S3 Li1 S3 135.6(10) . 9_667
S1 Li1 S3 106.8(8) . 9_667
S2 Li1 S3 89.3(6) 12_667 9_667
Li2 Li1 Li2 11(2) . 8_666
Li1 Li1 Li2 164.6(19) 9_667 8_666
S3 Li1 Li2 99.6(10) . 8_666
S1 Li1 Li2 69.9(10) . 8_666
S2 Li1 Li2 58.1(11) 12_667 8_666
S3 Li1 Li2 123.3(11) 9_667 8_666
Li2 Li1 Li4 114.9(13) . 9_667
Li1 Li1 Li4 82.9(15) 9_667 9_667
S3 Li1 Li4 121.0(9) . 9_667
S1 Li1 Li4 54.5(5) . 9_667
S2 Li1 Li4 132.4(7) 12_667 9_667
S3 Li1 Li4 55.4(5) 9_667 9_667
Li2 Li1 Li4 112.3(9) 8_666 9_667
Li2 Li1 P2 98.7(17) . 9_667
Li1 Li1 P2 88.9(13) 9_667 9_667
S3 Li1 P2 138.4(8) . 9_667
S1 Li1 P2 123.3(7) . 9_667
S2 Li1 P2 44.5(3) 12_667 9_667
S3 Li1 P2 45.2(3) 9_667 9_667
Li2 Li1 P2 87.8(11) 8_666 9_667
Li4 Li1 P2 92.5(5) 9_667 9_667
Li2 Li1 Sn2 98.7(17) . 9_667
Li1 Li1 Sn2 88.9(13) 9_667 9_667
S3 Li1 Sn2 138.4(8) . 9_667
S1 Li1 Sn2 123.3(7) . 9_667
S2 Li1 Sn2 44.5(3) 12_667 9_667
S3 Li1 Sn2 45.2(3) 9_667 9_667
Li2 Li1 Sn2 87.8(11) 8_666 9_667
Li4 Li1 Sn2 92.5(5) 9_667 9_667
P2 Li1 Sn2 0.0 9_667 9_667
Li2 Li1 Li4 97.9(13) . .
Li1 Li1 Li4 64.0(12) 9_667 .
S3 Li1 Li4 51.3(4) . .
S1 Li1 Li4 146.5(8) . .
S2 Li1 Li4 65.1(5) 12_667 .
S3 Li1 Li4 105.0(7) 9_667 .
Li2 Li1 Li4 100.9(10) 8_666 .
Li4 Li1 Li4 146.8(8) 9_667 .
P2 Li1 Li4 87.1(5) 9_667 .
Sn2 Li1 Li4 87.1(5) 9_667 .
Li2 Li1 Li3 56.2(16) . .
Li1 Li1 Li3 114.4(14) 9_667 .
S3 Li1 Li3 49.6(4) . .
S1 Li1 Li3 51.9(4) . .
S2 Li1 Li3 114.3(8) 12_667 .
S3 Li1 Li3 154.3(9) 9_667 .
Li2 Li1 Li3 67.2(10) 8_666 .
Li4 Li1 Li3 99.3(6) 9_667 .
P2 Li1 Li3 154.9(9) 9_667 .
Sn2 Li1 Li3 154.9(9) 9_667 .
Li4 Li1 Li3 94.7(5) . .
Li2 Li2 Li1 147(5) 8_666 .
Li2 Li2 S1 116.8(11) 8_666 .
Li1 Li2 S1 67.6(10) . .
Li2 Li2 S2 86(4) 8_666 12_667
Li1 Li2 S2 70.6(11) . 12_667
S1 Li2 S2 130.6(12) . 12_667
Li2 Li2 S2 71(3) 8_666 .
Li1 Li2 S2 141(3) . .
S1 Li2 S2 109.8(13) . .
S2 Li2 S2 119.2(9) 12_667 .
Li2 Li2 Li1 22(3) 8_666 8_666
Li1 Li2 Li1 162(2) . 8_666
S1 Li2 Li1 104.2(12) . 8_666
S2 Li2 Li1 107.3(16) 12_667 8_666
S2 Li2 Li1 56.7(7) . 8_666
Li2 Li2 Li3 120(4) 8_666 .
Li1 Li2 Li3 91.5(19) . .
S1 Li2 Li3 62.0(9) . .
S2 Li2 Li3 144.2(19) 12_667 .
S2 Li2 Li3 57.7(9) . .
Li1 Li2 Li3 99.0(10) 8_666 .
Li2 Li2 S1 45.8(13) 8_666 11_667
Li1 Li2 S1 112.3(17) . 11_667
S1 Li2 S1 76.4(10) . 11_667
S2 Li2 S1 96.7(17) 12_667 11_667
S2 Li2 S1 104.4(11) . 11_667
Li1 Li2 S1 49.5(9) 8_666 11_667
Li3 Li2 S1 119.0(9) . 11_667
Li2 Li2 S3 155(2) 8_666 .
Li1 Li2 S3 52.3(14) . .
S1 Li2 S3 82.8(13) . .
S2 Li2 S3 92.0(11) 12_667 .
S2 Li2 S3 88.6(15) . .
Li1 Li2 S3 145.1(15) 8_666 .
Li3 Li2 S3 53.6(10) . .
S1 Li2 S3 158.2(9) 11_667 .
Li2 Li2 Li3 45(4) 8_666 11_667
Li1 Li2 Li3 101.8(17) . 11_667
S1 Li2 Li3 116.9(16) . 11_667
S2 Li2 Li3 49.1(9) 12_667 11_667
S2 Li2 Li3 112.5(12) . 11_667
Li1 Li2 Li3 66.4(11) 8_666 11_667
Li3 Li2 Li3 165.1(12) . 11_667
S1 Li2 Li3 49.5(8) 11_667 11_667
S3 Li2 Li3 140.9(9) . 11_667
S2 Li3 S2 87.3(5) . 2
S2 Li3 S3 94.30(6) . .
S2 Li3 S3 178.4(5) 2 .
S2 Li3 S3 178.4(5) . 2
S2 Li3 S3 94.30(6) 2 2
S3 Li3 S3 84.1(5) . 2
S2 Li3 S1 97.0(2) . 2
S2 Li3 S1 97.0(2) 2 2
S3 Li3 S1 82.8(3) . 2
S3 Li3 S1 82.8(3) 2 2
S2 Li3 S1 97.0(2) . .
S2 Li3 S1 97.0(2) 2 .
S3 Li3 S1 82.8(3) . .
S3 Li3 S1 82.8(3) 2 .
S1 Li3 S1 160.6(7) 2 .
S2 Li3 Li2 54.9(5) . .
S2 Li3 Li2 116.1(9) 2 .
S3 Li3 Li2 65.0(7) . .
S3 Li3 Li2 124.1(6) 2 .
S1 Li3 Li2 132.7(6) 2 .
S1 Li3 Li2 49.7(5) . .
S2 Li3 Li2 116.1(9) . 2
S2 Li3 Li2 54.9(5) 2 2
S3 Li3 Li2 124.1(6) . 2
S3 Li3 Li2 65.0(7) 2 2
S1 Li3 Li2 49.7(5) 2 2
S1 Li3 Li2 132.7(6) . 2
Li2 Li3 Li2 169.3(14) . 2
S2 Li3 Li2 54.9(5) . 14_655
S2 Li3 Li2 116.1(9) 2 14_655
S3 Li3 Li2 65.0(7) . 14_655
S3 Li3 Li2 124.1(6) 2 14_655
S1 Li3 Li2 49.7(5) 2 14_655
S1 Li3 Li2 132.7(7) . 14_655
Li2 Li3 Li2 84.4(12) . 14_655
Li2 Li3 Li2 94.6(13) 2 14_655
S2 Li3 Li2 116.1(9) . 13_565
S2 Li3 Li2 54.9(5) 2 13_565
S3 Li3 Li2 124.1(6) . 13_565
S3 Li3 Li2 65.0(7) 2 13_565
S1 Li3 Li2 132.7(7) 2 13_565
S1 Li3 Li2 49.7(5) . 13_565
Li2 Li3 Li2 94.6(13) . 13_565
Li2 Li3 Li2 84.4(12) 2 13_565
Li2 Li3 Li2 169.3(14) 14_655 13_565
S2 Li3 P2 43.7(2) . 3_554
S2 Li3 P2 43.7(2) 2 3_554
S3 Li3 P2 138.0(2) . 3_554
S3 Li3 P2 138.0(2) 2 3_554
S1 Li3 P2 99.7(3) 2 3_554
S1 Li3 P2 99.7(3) . 3_554
Li2 Li3 P2 84.7(7) . 3_554
Li2 Li3 P2 84.7(7) 2 3_554
Li2 Li3 P2 84.7(7) 14_655 3_554
Li2 Li3 P2 84.7(7) 13_565 3_554
S2 Li3 Sn2 43.7(2) . 3_554
S2 Li3 Sn2 43.7(2) 2 3_554
S3 Li3 Sn2 138.0(2) . 3_554
S3 Li3 Sn2 138.0(2) 2 3_554
S1 Li3 Sn2 99.7(3) 2 3_554
S1 Li3 Sn2 99.7(3) . 3_554
Li2 Li3 Sn2 84.7(7) . 3_554
Li2 Li3 Sn2 84.7(7) 2 3_554
Li2 Li3 Sn2 84.7(7) 14_655 3_554
Li2 Li3 Sn2 84.7(7) 13_565 3_554
P2 Li3 Sn2 0.0 3_554 3_554
S1 Li4 S1 80.4(6) 9_667 10_567
S1 Li4 S3 99.3(3) 9_667 .
S1 Li4 S3 99.3(3) 10_567 .
S1 Li4 S3 99.3(3) 9_667 2_565
S1 Li4 S3 99.3(3) 10_567 2_565
S3 Li4 S3 155.7(9) . 2_565
S1 Li4 Li1 49.4(4) 9_667 5_657
S1 Li4 Li1 102.6(7) 10_567 5_657
S3 Li4 Li1 136.7(4) . 5_657
S3 Li4 Li1 52.5(4) 2_565 5_657
S1 Li4 Li1 102.6(7) 9_667 6_467
S1 Li4 Li1 49.4(4) 10_567 6_467
S3 Li4 Li1 52.5(4) . 6_467
S3 Li4 Li1 136.7(4) 2_565 6_467
Li1 Li4 Li1 147.1(12) 5_657 6_467
S1 Li4 Li1 49.4(4) 9_667 9_667
S1 Li4 Li1 102.6(7) 10_567 9_667
S3 Li4 Li1 52.5(4) . 9_667
S3 Li4 Li1 136.7(4) 2_565 9_667
Li1 Li4 Li1 86.2(8) 5_657 9_667
Li1 Li4 Li1 84.6(8) 6_467 9_667
S1 Li4 Li1 102.6(7) 9_667 10_567
S1 Li4 Li1 49.4(4) 10_567 10_567
S3 Li4 Li1 136.7(4) . 10_567
S3 Li4 Li1 52.5(4) 2_565 10_567
Li1 Li4 Li1 84.6(8) 5_657 10_567
Li1 Li4 Li1 86.2(8) 6_467 10_567
Li1 Li4 Li1 147.1(12) 9_667 10_567
S1 Li4 Li1 131.3(6) 9_667 14_655
S1 Li4 Li1 77.3(4) 10_567 14_655
S3 Li4 Li1 44.1(3) . 14_655
S3 Li4 Li1 126.6(6) 2_565 14_655
Li1 Li4 Li1 179.2(7) 5_657 14_655
Li1 Li4 Li1 33.2(8) 6_467 14_655
Li1 Li4 Li1 94.6(2) 9_667 14_655
Li1 Li4 Li1 94.7(2) 10_567 14_655
S1 Li4 Li1 77.3(4) 9_667 13_575
S1 Li4 Li1 131.3(6) 10_567 13_575
S3 Li4 Li1 126.6(6) . 13_575
S3 Li4 Li1 44.1(3) 2_565 13_575
Li1 Li4 Li1 33.2(8) 5_657 13_575
Li1 Li4 Li1 179.2(7) 6_467 13_575
Li1 Li4 Li1 94.7(2) 9_667 13_575
Li1 Li4 Li1 94.6(2) 10_567 13_575
Li1 Li4 Li1 146.5(11) 14_655 13_575
S1 Li4 Li1 131.3(6) 9_667 2_565
S1 Li4 Li1 77.3(4) 10_567 2_565
S3 Li4 Li1 126.6(6) . 2_565
S3 Li4 Li1 44.1(3) 2_565 2_565
Li1 Li4 Li1 94.6(2) 5_657 2_565
Li1 Li4 Li1 94.7(2) 6_467 2_565
Li1 Li4 Li1 179.2(7) 9_667 2_565
Li1 Li4 Li1 33.2(8) 10_567 2_565
Li1 Li4 Li1 84.5(7) 14_655 2_565
Li1 Li4 Li1 86.0(7) 13_575 2_565
S1 Li4 Li1 77.3(4) 9_667 .
S1 Li4 Li1 131.3(6) 10_567 .
S3 Li4 Li1 44.1(3) . .
S3 Li4 Li1 126.6(6) 2_565 .
Li1 Li4 Li1 94.7(2) 5_657 .
Li1 Li4 Li1 94.6(2) 6_467 .
Li1 Li4 Li1 33.2(8) 9_667 .
Li1 Li4 Li1 179.2(7) 10_567 .
Li1 Li4 Li1 86.0(7) 14_655 .
Li1 Li4 Li1 84.5(7) 13_575 .
Li1 Li4 Li1 146.5(11) 2_565 .
S1 P1 S1 109.69(4) 12_657 2_655
S1 P1 S1 109.03(9) 12_657 11_667
S1 P1 S1 109.69(4) 2_655 11_667
S1 P1 S1 109.69(4) 12_657 .
S1 P1 S1 109.03(9) 2_655 .
S1 P1 S1 109.69(4) 11_667 .
S2 Sn2 S2 114.30(10) 4 3
S2 Sn2 S3 108.88(3) 4 2
S2 Sn2 S3 108.88(3) 3 2
S2 Sn2 S3 108.88(3) 4 .
S2 Sn2 S3 108.88(3) 3 .
S3 Sn2 S3 106.78(9) 2 .
S2 Sn2 Li1 54.4(5) 4 9_667
S2 Sn2 Li1 123.0(4) 3 9_667
S3 Sn2 Li1 128.0(4) 2 9_667
S3 Sn2 Li1 55.0(5) . 9_667
S2 Sn2 Li1 123.0(4) 4 10_557
S2 Sn2 Li1 54.4(5) 3 10_557
S3 Sn2 Li1 55.0(5) 2 10_557
S3 Sn2 Li1 128.0(4) . 10_557
Li1 Sn2 Li1 176.0(9) 9_667 10_557
S2 Sn2 Li1 54.4(4) 4 5_647
S2 Sn2 Li1 123.0(4) 3 5_647
S3 Sn2 Li1 55.0(5) 2 5_647
S3 Sn2 Li1 128.0(4) . 5_647
Li1 Sn2 Li1 95.6(8) 9_667 5_647
Li1 Sn2 Li1 84.3(8) 10_557 5_647
S2 Sn2 Li1 123.0(4) 4 6_467
S2 Sn2 Li1 54.4(4) 3 6_467
S3 Sn2 Li1 128.0(4) 2 6_467
S3 Sn2 Li1 55.0(5) . 6_467
Li1 Sn2 Li1 84.3(8) 9_667 6_467
Li1 Sn2 Li1 95.6(8) 10_557 6_467
Li1 Sn2 Li1 176.0(9) 5_647 6_467
S2 Sn2 Li3 57.15(5) 4 3
S2 Sn2 Li3 57.15(5) 3 3
S3 Sn2 Li3 126.61(4) 2 3
S3 Sn2 Li3 126.61(4) . 3
Li1 Sn2 Li3 88.0(5) 9_667 3
Li1 Sn2 Li3 88.0(5) 10_557 3
Li1 Sn2 Li3 88.0(5) 5_647 3
Li1 Sn2 Li3 88.0(5) 6_467 3
S2 Sn2 Li3 122.85(5) 4 .
S2 Sn2 Li3 122.85(5) 3 .
S3 Sn2 Li3 53.39(4) 2 .
S3 Sn2 Li3 53.39(4) . .
Li1 Sn2 Li3 92.0(5) 9_667 .
Li1 Sn2 Li3 92.0(5) 10_557 .
Li1 Sn2 Li3 92.0(5) 5_647 .
Li1 Sn2 Li3 92.0(5) 6_467 .
Li3 Sn2 Li3 180.000(5) 3 .
P1 S1 Li2 94.8(13) . .
P1 S1 Li2 94.8(13) . 13_565
Li2 S1 Li2 127.0(15) . 13_565
P1 S1 Li1 113.7(5) . .
Li2 S1 Li1 45.9(9) . .
Li2 S1 Li1 150.3(13) 13_565 .
P1 S1 Li1 113.7(5) . 13_565
Li2 S1 Li1 150.3(13) . 13_565
Li2 S1 Li1 45.9(9) 13_565 13_565
Li1 S1 Li1 121.8(12) . 13_565
P1 S1 Li4 85.3(3) . 9_667
Li2 S1 Li4 116.3(7) . 9_667
Li2 S1 Li4 116.3(7) 13_565 9_667
Li1 S1 Li4 76.1(6) . 9_667
Li1 S1 Li4 76.1(6) 13_565 9_667
P1 S1 Li3 134.8(3) . .
Li2 S1 Li3 68.3(12) . .
Li2 S1 Li3 68.3(12) 13_565 .
Li1 S1 Li3 84.9(5) . .
Li1 S1 Li3 84.9(5) 13_565 .
Li4 S1 Li3 139.9(5) 9_667 .
P1 S1 Li2 79.0(6) . 12_657
Li2 S1 Li2 120.8(3) . 12_657
Li2 S1 Li2 17.4(14) 13_565 12_657
Li1 S1 Li2 160.1(8) . 12_657
Li1 S1 Li2 60.6(8) 13_565 12_657
Li4 S1 Li2 121.6(6) 9_667 12_657
Li3 S1 Li2 75.6(7) . 12_657
P1 S1 Li2 79.0(6) . 8_666
Li2 S1 Li2 17.4(14) . 8_666
Li2 S1 Li2 120.8(3) 13_565 8_666
Li1 S1 Li2 60.6(8) . 8_666
Li1 S1 Li2 160.1(8) 13_565 8_666
Li4 S1 Li2 121.6(6) 9_667 8_666
Li3 S1 Li2 75.6(6) . 8_666
Li2 S1 Li2 110.0(10) 12_657 8_666
P2 S2 Sn2 0.0 3_554 3_554
P2 S2 Li2 111.8(7) 3_554 8_666
Sn2 S2 Li2 111.8(7) 3_554 8_666
P2 S2 Li2 111.8(7) 3_554 11_567
Sn2 S2 Li2 111.8(7) 3_554 11_567
Li2 S2 Li2 133.8(11) 8_666 11_567
P2 S2 Li1 81.1(5) 3_554 11_567
Sn2 S2 Li1 81.1(5) 3_554 11_567
Li2 S2 Li1 159.5(12) 8_666 11_567
Li2 S2 Li1 44.0(9) 11_567 11_567
P2 S2 Li1 81.1(5) 3_554 8_666
Sn2 S2 Li1 81.1(5) 3_554 8_666
Li2 S2 Li1 44.0(9) 8_666 8_666
Li2 S2 Li1 159.5(12) 11_567 8_666
Li1 S2 Li1 128.4(10) 11_567 8_666
P2 S2 Li2 116.4(6) 3_554 14_655
Sn2 S2 Li2 116.4(6) 3_554 14_655
Li2 S2 Li2 118.1(8) 8_666 14_655
Li2 S2 Li2 23(2) 11_567 14_655
Li1 S2 Li2 65.2(13) 11_567 14_655
Li1 S2 Li2 160.9(9) 8_666 14_655
P2 S2 Li2 116.4(6) 3_554 .
Sn2 S2 Li2 116.4(6) 3_554 .
Li2 S2 Li2 23(2) 8_666 .
Li2 S2 Li2 118.1(8) 11_567 .
Li1 S2 Li2 160.9(9) 11_567 .
Li1 S2 Li2 65.2(13) 8_666 .
Li2 S2 Li2 99(2) 14_655 .
P2 S2 Li3 79.2(3) 3_554 .
Sn2 S2 Li3 79.2(3) 3_554 .
Li2 S2 Li3 86.9(12) 8_666 .
Li2 S2 Li3 86.9(12) 11_567 .
Li1 S2 Li3 111.8(5) 11_567 .
Li1 S2 Li3 111.8(5) 8_666 .
Li2 S2 Li3 67.3(10) 14_655 .
Li2 S2 Li3 67.3(10) . .
Sn2 S3 Li1 102.2(6) . 14_655
Sn2 S3 Li1 102.2(6) . .
Li1 S3 Li1 154.5(12) 14_655 .
Sn2 S3 Li1 79.9(5) . 9_667
Li1 S3 Li1 149.2(3) 14_655 9_667
Li1 S3 Li1 44.4(10) . 9_667
Sn2 S3 Li1 79.9(5) . 6_467
Li1 S3 Li1 44.4(10) 14_655 6_467
Li1 S3 Li1 149.2(3) . 6_467
Li1 S3 Li1 107.5(10) 9_667 6_467
Sn2 S3 Li4 131.2(5) . .
Li1 S3 Li4 84.6(5) 14_655 .
Li1 S3 Li4 84.6(5) . .
Li1 S3 Li4 72.0(5) 9_667 .
Li1 S3 Li4 72.0(5) 6_467 .
Sn2 S3 Li3 84.6(2) . .
Li1 S3 Li3 87.7(5) 14_655 .
Li1 S3 Li3 87.7(5) . .
Li1 S3 Li3 123.0(5) 9_667 .
Li1 S3 Li3 123.0(5) 6_467 .
Li4 S3 Li3 144.2(5) . .
Sn2 S3 Li2 122.8(5) . .
Li1 S3 Li2 119.2(8) 14_655 .
Li1 S3 Li2 38.5(8) . .
Li1 S3 Li2 82.6(8) 9_667 .
Li1 S3 Li2 157.0(7) 6_467 .
Li4 S3 Li2 92.5(6) . .
Li3 S3 Li2 61.4(6) . .
Sn2 S3 Li2 122.8(5) . 14_655
Li1 S3 Li2 38.5(8) 14_655 14_655
Li1 S3 Li2 119.2(8) . 14_655
Li1 S3 Li2 157.0(7) 9_667 14_655
Li1 S3 Li2 82.6(8) 6_467 14_655
Li4 S3 Li2 92.5(6) . 14_655
Li3 S3 Li2 61.4(6) . 14_655
Li2 S3 Li2 81.2(11) . 14_655

loop_
_geom_bond_atom_site_label_1
_geom_bond_atom_site_label_2
_geom_bond_distance
_geom_bond_site_symmetry_2
Li1 Li2 1.85(4) .
Li1 Li1 1.86(5) 9_667
Li1 S3 2.356(19) .
Li1 S1 2.39(2) .
Li1 S2 2.52(2) 12_667
Li1 S3 2.55(2) 9_667
Li1 Li2 2.74(5) 8_666
Li1 Li4 3.05(2) 9_667
Li1 P2 3.06(2) 9_667
Li1 Sn2 3.06(2) 9_667
Li1 Li4 3.37(2) .
Li1 Li3 3.47(2) .
Li2 Li2 0.99(9) 8_666
Li2 S1 2.37(2) .
Li2 S2 2.43(3) 12_667
Li2 S2 2.56(3) .
Li2 Li1 2.74(5) 8_666
Li2 Li3 2.88(5) .
Li2 S1 2.95(5) 11_667
Li2 S3 2.98(5) .
Li2 Li3 3.49(5) 11_667
Li3 S2 2.643(12) .
Li3 S2 2.643(12) 2
Li3 S3 2.644(12) .
Li3 S3 2.644(12) 2
Li3 S1 2.740(3) 2
Li3 S1 2.740(3) .
Li3 Li2 2.88(5) 2
Li3 Li2 2.88(5) 14_655
Li3 Li2 2.88(5) 13_565
Li3 P2 3.090(16) 3_554
Li3 Sn2 3.090(16) 3_554
Li4 S1 2.559(16) 9_667
Li4 S1 2.559(16) 10_567
Li4 S3 2.642(5) .
Li4 S3 2.642(5) 2_565
Li4 Li1 3.05(2) 5_657
Li4 Li1 3.05(2) 6_467
Li4 Li1 3.05(2) 9_667
Li4 Li1 3.05(2) 10_567
Li4 Li1 3.37(2) 14_655
Li4 Li1 3.37(2) 13_575
Li4 Li1 3.37(2) 2_565
P1 S1 2.0290(14) 12_657
P1 S1 2.0290(15) 2_655
P1 S1 2.0290(15) 11_667
P1 S1 2.0290(15) .
Sn2 S2 2.172(2) 4
Sn2 S2 2.172(2) 3
Sn2 S3 2.2055(19) 2
Sn2 S3 2.2055(19) .
Sn2 Li1 3.06(2) 9_667
Sn2 Li1 3.06(2) 10_557
Sn2 Li1 3.06(2) 5_647
Sn2 Li1 3.06(2) 6_467
Sn2 Li3 3.090(16) 3
S1 Li2 2.37(2) 13_565
S1 Li1 2.39(2) 13_565
S1 Li4 2.559(16) 9_667
S1 Li2 2.95(5) 12_657
S1 Li2 2.95(5) 8_666
S2 P2 2.172(2) 3_554
S2 Sn2 2.172(2) 3_554
S2 Li2 2.43(3) 8_666
S2 Li2 2.43(3) 11_567
S2 Li1 2.52(2) 11_567
S2 Li1 2.52(2) 8_666
S2 Li2 2.56(3) 14_655
S3 Li1 2.356(19) 14_655
S3 Li1 2.55(2) 9_667
S3 Li1 2.55(2) 6_467
S3 Li2 2.98(5) 14_655
